data_7029475
loop_
_publ_author_name
'Monzittu, Francesco M.'
'Fern\'andez-Moreira, Vanesa'
'Lippolis, Vito'
'Arca, Massimiliano'
'Laguna, Antonio'
'Gimeno, M Concepci\'on'

_publ_section_title
;
 Different emissive properties in dithiolate gold(i) complexes as a
 function of the presence of phenylene spacers.
;
_journal_issue 16
_journal_name_full 'Dalton transactions (Cambridge, England : 2003)'
_journal_page_first 6212
_journal_page_last 6220
_journal_paper_doi 10.1039/c3dt53530d
_journal_volume 43
_journal_year 2014
_chemical_formula_sum 'C56 H46 Au2 Cl4 P2 S2'
_chemical_formula_weight 1380.72
_chemical_name_systematic
; 
 ? 
;
_space_group_IT_number 15
_symmetry_cell_setting monoclinic
_symmetry_space_group_name_Hall '-C 2yc'
_symmetry_space_group_name_H-M 'C 1 2/c 1'
_atom_sites_solution_hydrogens geom
_atom_sites_solution_primary direct
_atom_sites_solution_secondary difmap
_audit_creation_method SHELXL-97
_cell_angle_alpha 90.00
_cell_angle_beta 104.409(2)
_cell_angle_gamma 90.00
_cell_formula_units_Z 4
_cell_length_a 23.2023(4)
_cell_length_b 13.8267(2)
_cell_length_c 18.1353(3)
_cell_measurement_reflns_used 11595
_cell_measurement_temperature 100(2)
_cell_measurement_theta_max 28.7660
_cell_measurement_theta_min 4.2459
_cell_volume 5635.00(17)
_computing_cell_refinement
;
CrysAlisPro, Agilent Technologies,
Version 1.171.35.21 (release 20-01-2012 CrysAlis171 .NET)
(compiled Jan 23 2012,18:06:46)
;
_computing_data_collection
;
CrysAlisPro, Agilent Technologies,
Version 1.171.35.21 (release 20-01-2012 CrysAlis171 .NET)
(compiled Jan 23 2012,18:06:46)
;
_computing_data_reduction
;
CrysAlisPro, Agilent Technologies,
Version 1.171.35.21 (release 20-01-2012 CrysAlis171 .NET)
(compiled Jan 23 2012,18:06:46)
;
_computing_molecular_graphics XP
_computing_publication_material XCIF
_computing_structure_refinement 'SHELXL-97 (Sheldrick, 1997)'
_computing_structure_solution 'SHELXS-97 (Sheldrick, 1990)'
_diffrn_ambient_temperature 100(2)
_diffrn_detector_area_resol_mean 16.0655
_diffrn_measured_fraction_theta_full 0.992
_diffrn_measured_fraction_theta_max 0.992
_diffrn_measurement_device_type 'Xcalibur, Sapphire3'
_diffrn_measurement_method '\w rotations'
_diffrn_radiation_monochromator graphite
_diffrn_radiation_source 'fine-focus sealed tube'
_diffrn_radiation_type MoK\a
_diffrn_radiation_wavelength 0.71073
_diffrn_reflns_av_R_equivalents 0.0323
_diffrn_reflns_av_sigmaI/netI 0.0221
_diffrn_reflns_limit_h_max 28
_diffrn_reflns_limit_h_min -28
_diffrn_reflns_limit_k_max 16
_diffrn_reflns_limit_k_min -16
_diffrn_reflns_limit_l_max 21
_diffrn_reflns_limit_l_min -21
_diffrn_reflns_number 27864
_diffrn_reflns_theta_full 25.50
_diffrn_reflns_theta_max 25.50
_diffrn_reflns_theta_min 4.25
_exptl_absorpt_coefficient_mu 5.556
_exptl_absorpt_correction_T_max 0.7686
_exptl_absorpt_correction_T_min 0.6971
_exptl_absorpt_correction_type multi-scan
_exptl_absorpt_process_details
;
CrysAlisPro, Agilent Technologies,
Version 1.171.35.21 (release 20-01-2012 CrysAlis171 .NET)
(compiled Jan 23 2012,18:06:46)
Empirical absorption correction using spherical harmonics,
 implemented in SCALE3 ABSPACK scaling algorithm.
;
_exptl_crystal_colour colorless
_exptl_crystal_density_diffrn 1.628
_exptl_crystal_density_method 'not measured'
_exptl_crystal_description Prism
_exptl_crystal_F_000 2680
_exptl_crystal_size_max 0.07
_exptl_crystal_size_mid 0.06
_exptl_crystal_size_min 0.05
_refine_diff_density_max 2.255
_refine_diff_density_min -0.756
_refine_diff_density_rms 0.135
_refine_ls_extinction_method none
_refine_ls_goodness_of_fit_ref 1.068
_refine_ls_hydrogen_treatment constr
_refine_ls_matrix_type full
_refine_ls_number_parameters 334
_refine_ls_number_reflns 5209
_refine_ls_number_restraints 56
_refine_ls_restrained_S_all 1.062
_refine_ls_R_factor_all 0.0336
_refine_ls_R_factor_gt 0.0287
_refine_ls_shift/su_max 0.002
_refine_ls_shift/su_mean 0.000
_refine_ls_structure_factor_coef Fsqd
_refine_ls_weighting_details 'calc w=1/[\s^2^(Fo^2^)+(0.0348P)^2^+50.8815P] where P=(Fo^2^+2Fc^2^)/3'
_refine_ls_weighting_scheme calc
_refine_ls_wR_factor_gt 0.0720
_refine_ls_wR_factor_ref 0.0746
_reflns_number_gt 4695
_reflns_number_total 5209
_reflns_threshold_expression >2sigma(I)
_cod_data_source_file c3dt53530d2.cif
_cod_data_source_block c303
_cod_depositor_comments
;
The following automatic conversions were performed:

'_symmetry_cell_setting' value 'Monoclinic' changed to 'monoclinic'
according to
/usr/data/users/saulius/crontab/automatic-downloads/current/RSC/lib/dictionaries/cif_core.dic
dictionary named 'cif_core.dic' version 2.4.2 from 2011-04-26.

Automatic conversion script
Id: cif_fix_values 2281 2013-09-26 08:29:07Z andrius 

The following automatic conversions were performed:

'_exptl_absorpt_correction_type' value 'multi-scans' was replaced
with the value 'multi-scan' as specified in the replacement file
'src/cod-tools/trunk/data/replacement-values/replacement_values.lst'.

Automatic conversion script
Id: cif_fix_values 5376 2017-05-30 11:51:03Z andrius 
;
_cod_original_cell_volume 5635.00(16)
_cod_original_sg_symbol_H-M C2/c
_cod_database_code 7029475

loop_
_symmetry_equiv_pos_as_xyz
'x, y, z'
'-x, y, -z+1/2'
'x+1/2, y+1/2, z'
'-x+1/2, y+1/2, -z+1/2'
'-x, -y, -z'
'x, -y, z-1/2'
'-x+1/2, -y+1/2, -z'
'x+1/2, -y+1/2, z-1/2'

loop_
_atom_site_label
_atom_site_type_symbol
_atom_site_fract_x
_atom_site_fract_y
_atom_site_fract_z
_atom_site_U_iso_or_equiv
_atom_site_adp_type
_atom_site_occupancy
_atom_site_symmetry_multiplicity
_atom_site_calc_flag
_atom_site_refinement_flags
Au1 Au 0.595840(7) 0.616867(12) 0.322188(9) 0.01630(7) Uani 1 1 d .
S1 S 0.51357(5) 0.69611(9) 0.34192(6) 0.0200(2) Uani 1 1 d .
P1 P 0.67877(5) 0.55132(9) 0.29892(6) 0.0171(2) Uani 1 1 d .
C2 C 0.5377(2) 0.6099(3) 0.4859(3) 0.0162(9) Uani 1 1 d U
H2 H 0.5565 0.5585 0.4661 0.019 Uiso 1 1 calc R
C3 C 0.5346(2) 0.6075(3) 0.5614(2) 0.0165(9) Uani 1 1 d U
H3 H 0.5519 0.5546 0.5926 0.020 Uiso 1 1 calc R
C12 C 0.6391(2) 0.5979(3) 0.1456(3) 0.0199(10) Uani 1 1 d U
H12 H 0.6135 0.6423 0.1617 0.024 Uiso 1 1 calc R
C8 C 0.5041(2) 0.6794(3) 0.6734(2) 0.0179(9) Uani 1 1 d U
C4 C 0.5068(2) 0.6808(3) 0.5927(2) 0.0172(9) Uani 1 1 d U
C11 C 0.6765(2) 0.5390(4) 0.1982(3) 0.0203(10) Uani 1 1 d U
C21 C 0.6982(2) 0.4316(3) 0.3397(2) 0.0189(9) Uani 1 1 d U
C1 C 0.5133(2) 0.6874(3) 0.4389(2) 0.0173(9) Uani 1 1 d U
C7 C 0.5021(2) 0.7653(4) 0.7126(3) 0.0236(10) Uani 1 1 d U
H7 H 0.5037 0.8252 0.6875 0.028 Uiso 1 1 calc R
C24 C 0.7242(2) 0.2464(4) 0.3982(3) 0.0304(11) Uani 1 1 d U
H24 H 0.7332 0.1830 0.4180 0.037 Uiso 1 1 calc R
C6 C 0.4846(2) 0.7600(4) 0.4692(3) 0.0245(11) Uani 1 1 d U
H6 H 0.4668 0.8124 0.4378 0.029 Uiso 1 1 calc R
C15 C 0.7134(3) 0.4691(4) 0.0977(3) 0.0334(13) Uani 1 1 d U
H15 H 0.7386 0.4244 0.0812 0.040 Uiso 1 1 calc R
C16 C 0.7137(2) 0.4743(4) 0.1742(3) 0.0294(12) Uani 1 1 d U
H16 H 0.7393 0.4335 0.2101 0.035 Uiso 1 1 calc R
C5 C 0.4816(2) 0.7567(4) 0.5449(3) 0.0250(11) Uani 1 1 d U
H5 H 0.4619 0.8072 0.5644 0.030 Uiso 1 1 calc R
C9 C 0.50232(19) 0.5930(3) 0.7126(2) 0.0162(9) Uani 1 1 d U
H9 H 0.5043 0.5331 0.6877 0.019 Uiso 1 1 calc R
C22 C 0.6530(2) 0.3657(4) 0.3381(3) 0.0278(11) Uani 1 1 d U
H22 H 0.6128 0.3838 0.3169 0.033 Uiso 1 1 calc R
C13 C 0.6389(2) 0.5919(4) 0.0689(3) 0.0238(10) Uani 1 1 d U
H13 H 0.6127 0.6316 0.0328 0.029 Uiso 1 1 calc R
C14 C 0.6762(2) 0.5292(4) 0.0454(3) 0.0267(11) Uani 1 1 d U
H14 H 0.6768 0.5267 -0.0068 0.032 Uiso 1 1 calc R
C26 C 0.7570(2) 0.4044(4) 0.3716(3) 0.0292(11) Uani 1 1 d U
H26 H 0.7884 0.4491 0.3734 0.035 Uiso 1 1 calc R
C23 C 0.6662(2) 0.2730(4) 0.3672(3) 0.0315(12) Uani 1 1 d U
H23 H 0.6349 0.2281 0.3657 0.038 Uiso 1 1 calc R
C25 C 0.7694(2) 0.3122(4) 0.4005(3) 0.0350(13) Uani 1 1 d U
H25 H 0.8095 0.2938 0.4223 0.042 Uiso 1 1 calc R
C31 C 0.7444(2) 0.6240(3) 0.3404(3) 0.0206(10) Uani 1 1 d U
C32 C 0.7543(3) 0.6470(4) 0.4165(3) 0.0312(12) Uani 1 1 d U
H32 H 0.7259 0.6289 0.4439 0.037 Uiso 1 1 calc R
C36 C 0.7845(3) 0.6544(5) 0.3008(3) 0.0395(14) Uani 1 1 d U
H36 H 0.7776 0.6406 0.2480 0.047 Uiso 1 1 calc R
C33 C 0.8053(3) 0.6965(4) 0.4534(3) 0.0368(13) Uani 1 1 d U
H33 H 0.8123 0.7106 0.5062 0.044 Uiso 1 1 calc R
C34 C 0.8455(3) 0.7251(4) 0.4139(3) 0.0396(14) Uani 1 1 d U
H34 H 0.8806 0.7585 0.4391 0.048 Uiso 1 1 calc R
C35 C 0.8346(3) 0.7050(5) 0.3376(4) 0.0489(17) Uani 1 1 d U
H35 H 0.8619 0.7263 0.3098 0.059 Uiso 1 1 calc R
Cl1 Cl 0.35389(14) 0.1585(2) 0.7474(3) 0.0791(15) Uani 0.50 1 d P
Cl2 Cl 0.62813(17) -0.0205(3) 0.9425(3) 0.0690(11) Uani 0.50 1 d P
Cl4 Cl 0.5002(2) 0.0088(3) 0.8928(3) 0.0716(11) Uani 0.50 1 d P
Cl3 Cl 0.4018(4) -0.0129(5) 0.7002(6) 0.052(2) Uani 0.20 1 d P
C100 C 0.4145(6) 0.1056(8) 0.7402(11) 0.062(5) Uani 0.50 1 d P
C101 C 0.5700(7) 0.0543(11) 0.9502(9) 0.061(4) Uani 0.50 1 d P
Cl5 Cl 0.4188(3) 0.0163(4) 0.8323(4) 0.0638(17) Uani 0.30 1 d P

loop_
_atom_site_aniso_label
_atom_site_aniso_U_11
_atom_site_aniso_U_22
_atom_site_aniso_U_33
_atom_site_aniso_U_23
_atom_site_aniso_U_13
_atom_site_aniso_U_12
Au1 0.01625(10) 0.01995(11) 0.01401(10) -0.00108(7) 0.00622(7) -0.00027(7)
S1 0.0196(6) 0.0295(6) 0.0120(5) 0.0011(4) 0.0058(4) 0.0056(5)
P1 0.0157(6) 0.0227(6) 0.0133(5) -0.0014(5) 0.0047(4) 0.0000(5)
C2 0.015(2) 0.017(2) 0.017(2) -0.0064(17) 0.0042(17) -0.0013(17)
C3 0.015(2) 0.020(2) 0.015(2) 0.0015(17) 0.0043(17) -0.0005(17)
C12 0.016(2) 0.024(3) 0.020(2) -0.0012(18) 0.0041(18) -0.0027(18)
C8 0.017(2) 0.021(2) 0.016(2) -0.0007(17) 0.0056(18) -0.0002(18)
C4 0.019(2) 0.017(2) 0.016(2) -0.0016(17) 0.0044(18) -0.0037(18)
C11 0.019(2) 0.027(3) 0.015(2) -0.0014(18) 0.0061(18) -0.0046(19)
C21 0.019(2) 0.025(2) 0.012(2) -0.0024(18) 0.0036(18) 0.0015(19)
C1 0.016(2) 0.023(2) 0.013(2) -0.0013(17) 0.0046(17) -0.0025(18)
C7 0.033(3) 0.022(2) 0.017(2) 0.0029(19) 0.008(2) 0.001(2)
C24 0.037(3) 0.029(3) 0.025(3) 0.003(2) 0.006(2) 0.009(2)
C6 0.037(3) 0.021(2) 0.016(2) 0.0051(19) 0.007(2) 0.010(2)
C15 0.038(3) 0.043(3) 0.022(3) -0.006(2) 0.012(2) 0.014(3)
C16 0.033(3) 0.037(3) 0.019(2) 0.003(2) 0.008(2) 0.013(2)
C5 0.037(3) 0.022(2) 0.018(2) -0.0019(19) 0.011(2) 0.007(2)
C9 0.013(2) 0.019(2) 0.016(2) -0.0008(18) 0.0031(17) 0.0006(17)
C22 0.021(2) 0.035(3) 0.027(3) 0.007(2) 0.004(2) 0.001(2)
C13 0.023(2) 0.028(3) 0.019(2) 0.002(2) 0.0022(19) -0.004(2)
C14 0.028(3) 0.037(3) 0.015(2) -0.004(2) 0.005(2) -0.007(2)
C26 0.022(2) 0.031(3) 0.033(3) -0.001(2) 0.003(2) 0.004(2)
C23 0.031(3) 0.028(3) 0.036(3) 0.008(2) 0.010(2) -0.003(2)
C25 0.025(3) 0.036(3) 0.041(3) 0.001(2) 0.001(2) 0.010(2)
C31 0.020(2) 0.020(2) 0.021(2) 0.0012(18) 0.0035(19) 0.0005(18)
C32 0.035(3) 0.038(3) 0.023(3) -0.005(2) 0.012(2) -0.011(2)
C36 0.033(3) 0.062(4) 0.025(3) 0.001(3) 0.011(2) -0.017(3)
C33 0.040(3) 0.042(3) 0.026(3) -0.009(2) 0.003(2) -0.013(3)
C34 0.032(3) 0.042(3) 0.041(3) -0.003(3) 0.002(2) -0.020(3)
C35 0.038(3) 0.073(5) 0.039(3) -0.001(3) 0.016(3) -0.027(3)
Cl1 0.0254(15) 0.0260(16) 0.196(5) -0.025(2) 0.047(2) -0.0195(13)
Cl2 0.047(2) 0.0397(19) 0.113(3) -0.011(2) 0.007(2) 0.0065(16)
Cl4 0.069(3) 0.055(2) 0.087(3) -0.012(2) 0.011(2) 0.0042(19)
Cl3 0.055(5) 0.016(3) 0.097(7) -0.020(4) 0.037(5) -0.007(3)
C100 0.030(7) 0.018(6) 0.151(16) -0.025(7) 0.050(9) -0.013(5)
C101 0.056(9) 0.049(9) 0.077(11) -0.009(8) 0.014(8) -0.008(7)
Cl5 0.072(4) 0.035(3) 0.092(5) -0.001(3) 0.033(4) -0.003(3)

loop_
_atom_type_symbol
_atom_type_description
_atom_type_scat_dispersion_real
_atom_type_scat_dispersion_imag
_atom_type_scat_source
C C 0.0033 0.0016 'International Tables Vol C Tables 4.2.6.8 and 6.1.1.4'
H H 0.0000 0.0000 'International Tables Vol C Tables 4.2.6.8 and 6.1.1.4'
P P 0.1023 0.0942 'International Tables Vol C Tables 4.2.6.8 and 6.1.1.4'
S S 0.1246 0.1234 'International Tables Vol C Tables 4.2.6.8 and 6.1.1.4'
Au Au -2.0133 8.8022 'International Tables Vol C Tables 4.2.6.8 and 6.1.1.4'
Cl Cl 0.1484 0.1585 'International Tables Vol C Tables 4.2.6.8 and 6.1.1.4'

loop_
_geom_angle_atom_site_label_1
_geom_angle_atom_site_label_2
_geom_angle_atom_site_label_3
_geom_angle
_geom_angle_site_symmetry_1
P1 Au1 S1 175.06(4) .
C1 S1 Au1 109.34(16) .
C31 P1 C11 106.1(2) .
C31 P1 C21 103.7(2) .
C11 P1 C21 105.3(2) .
C31 P1 Au1 111.36(16) .
C11 P1 Au1 114.29(16) .
C21 P1 Au1 115.13(15) .
C3 C2 C1 120.4(4) .
C2 C3 C4 121.7(4) .
C11 C12 C13 119.9(5) .
C7 C8 C9 117.4(4) .
C7 C8 C4 120.6(4) .
C9 C8 C4 122.0(4) .
C5 C4 C3 117.3(4) .
C5 C4 C8 120.6(4) .
C3 C4 C8 122.0(4) .
C12 C11 C16 119.8(4) .
C12 C11 P1 119.5(4) .
C16 C11 P1 120.7(4) .
C22 C21 C26 119.2(5) .
C22 C21 P1 118.7(4) .
C26 C21 P1 122.1(4) .
C6 C1 C2 118.3(4) .
C6 C1 S1 117.7(3) .
C2 C1 S1 123.9(3) .
C7 C7 C8 121.4(3) 2_656
C23 C24 C25 119.7(5) .
C1 C6 C5 120.8(4) .
C16 C15 C14 120.1(5) .
C11 C16 C15 119.9(5) .
C6 C5 C4 121.4(4) .
C9 C9 C8 121.2(3) 2_656
C21 C22 C23 120.4(5) .
C14 C13 C12 120.4(5) .
C13 C14 C15 119.9(5) .
C25 C26 C21 119.9(5) .
C24 C23 C22 120.2(5) .
C24 C25 C26 120.7(5) .
C36 C31 C32 119.1(5) .
C36 C31 P1 123.8(4) .
C32 C31 P1 117.0(4) .
C31 C32 C33 120.4(5) .
C31 C36 C35 120.1(5) .
C34 C33 C32 120.1(5) .
C33 C34 C35 119.5(5) .
C34 C35 C36 120.8(5) .
C101 Cl4 Cl5 156.3(6) .
C100 Cl3 Cl5 57.5(7) .
Cl1 C100 Cl3 112.9(7) .
Cl1 C100 Cl5 94.2(8) .
Cl3 C100 Cl5 75.5(6) .
Cl2 C101 Cl4 110.5(8) .
Cl4 Cl5 C100 109.6(5) .
Cl4 Cl5 Cl3 117.3(4) .
C100 Cl5 Cl3 47.0(4) .

loop_
_geom_bond_atom_site_label_1
_geom_bond_atom_site_label_2
_geom_bond_distance
_geom_bond_site_symmetry_2
Au1 P1 2.2597(11) .
Au1 S1 2.3048(11) .
S1 C1 1.765(4) .
P1 C31 1.822(5) .
P1 C11 1.822(5) .
P1 C21 1.823(5) .
C2 C3 1.389(6) .
C2 C1 1.399(6) .
C3 C4 1.395(6) .
C12 C11 1.384(7) .
C12 C13 1.391(7) .
C8 C7 1.391(7) .
C8 C9 1.396(6) .
C8 C4 1.480(6) .
C4 C5 1.394(7) .
C11 C16 1.385(7) .
C21 C22 1.384(7) .
C21 C26 1.394(7) .
C1 C6 1.390(7) .
C7 C7 1.385(9) 2_656
C24 C23 1.375(8) .
C24 C25 1.381(8) .
C6 C5 1.394(6) .
C15 C16 1.387(7) .
C15 C14 1.388(8) .
C9 C9 1.386(9) 2_656
C22 C23 1.390(7) .
C13 C14 1.367(7) .
C26 C25 1.382(8) .
C31 C36 1.376(7) .
C31 C32 1.380(7) .
C32 C33 1.387(8) .
C36 C35 1.380(8) .
C33 C34 1.368(8) .
C34 C35 1.371(8) .
Cl1 C100 1.618(12) .
Cl2 C101 1.732(16) .
Cl4 C101 1.806(16) .
Cl4 Cl5 1.936(9) .
Cl3 C100 1.786(14) .
Cl3 Cl5 2.364(12) .
C100 Cl5 2.058(19) .
